data_2005893
loop_
_publ_author_name
'Peeters, O. M.'
'Blaton, N. M.'
'de Ranter, C. J.'

_publ_section_title
;5-(4-Fluorophenyl)-1,8-dimethyl-2-(<i>p</i>-toluoylaminomethyl)-2,3-dihydro-1<i>H</i>-1,4-benzodiazepine
 Monohydrate
;
_journal_issue 1
_journal_name_full 'Acta Crystallographica Section C'
_journal_page_first 95
_journal_page_last 97
_journal_paper_doi 10.1107/S0108270196011729
_journal_volume 53
_journal_year 1997
_chemical_formula_moiety 'C26 H26 F1 N3 O1, H2 O1'
_chemical_formula_sum 'C26 H28 F N3 O2'
_chemical_formula_weight 433.51
_chemical_name_systematic
;
1,8-Dimethyl-5-(4-fluorophenyl)-2-(p-toluolylaminomethyl)-2,3-dihydro-
1H-1,4-benzodiazepine Monohydrate.
;
_space_group_IT_number 14
_symmetry_cell_setting monoclinic
_symmetry_space_group_name_Hall '-P 2yn'
_symmetry_space_group_name_H-M 'P 1 21/n 1'
_cell_angle_alpha 90.00
_cell_angle_beta 100.236(3)
_cell_angle_gamma 90.00
_cell_formula_units_Z 8
_cell_length_a 13.6293(6)
_cell_length_b 10.364(1)
_cell_length_c 33.859(2)
_cell_measurement_reflns_used 38
_cell_measurement_temperature 293
_cell_measurement_theta_max 24
_cell_measurement_theta_min 10
_cell_volume 4706.6(6)
_computing_cell_refinement XSCANS
_computing_data_collection 'XSCANS (Siemens, 1994)'
_computing_data_reduction XSCANS
_computing_molecular_graphics 'ORTEX (McArdle, 1994)'
_computing_publication_material 'PARST (Nardelli, 1983)'
_computing_structure_refinement 'SHELXL93 (Sheldrick, 1993)'
_computing_structure_solution 'SIR92 (Altomare et al., 1994)'
_diffrn_ambient_temperature 293
_diffrn_measurement_device 'Siemens P4 four-circle diffractometer   '
_diffrn_measurement_method '\w/2\q scan                             '
_diffrn_radiation_type CuK\a
_diffrn_radiation_wavelength 1.54184
_diffrn_reflns_av_R_equivalents .0381
_diffrn_reflns_limit_h_max 14
_diffrn_reflns_limit_h_min -1
_diffrn_reflns_limit_k_max 11
_diffrn_reflns_limit_k_min -1
_diffrn_reflns_limit_l_max 36
_diffrn_reflns_limit_l_min -36
_diffrn_reflns_number 8769
_diffrn_reflns_theta_max 57.19
_diffrn_standards_decay_% <3.0
_diffrn_standards_interval_count 100
_diffrn_standards_number 3
_exptl_absorpt_coefficient_mu .680
_exptl_absorpt_correction_T_max .97
_exptl_absorpt_correction_T_min .86
_exptl_absorpt_correction_type '\y scans (XEMP; Siemens, 1989)'
_exptl_crystal_colour 'pale yellow'
_exptl_crystal_density_diffrn 1.224
_exptl_crystal_description plate
_exptl_crystal_F_000 1840
_exptl_crystal_size_max .60
_exptl_crystal_size_mid .35
_exptl_crystal_size_min .05
_refine_diff_density_max .30
_refine_diff_density_min -.22
_refine_ls_extinction_coef .00087(9)
_refine_ls_extinction_method 'SHELXL93 (Sheldrick, 1993)'
_refine_ls_goodness_of_fit_all .853
_refine_ls_goodness_of_fit_obs 1.255
_refine_ls_hydrogen_treatment noref
_refine_ls_matrix_type full
_refine_ls_number_parameters 584
_refine_ls_number_reflns 6384
_refine_ls_R_factor_all .1319
_refine_ls_R_factor_obs .0532
_refine_ls_shift/esd_max .109
_refine_ls_structure_factor_coef Fsqd
_refine_ls_weighting_details 'w = 1/[\s^2^(Fo^2^)]'
_refine_ls_weighting_scheme calc
_refine_ls_wR_factor_all .1799
_refine_ls_wR_factor_obs .1418
_reflns_number_observed 2130
_reflns_number_total 6386
_reflns_observed_criterion '> 3 sigma(I)'
_cod_data_source_file na1261.cif
_cod_data_source_block Y
_cod_depositor_comments
;
The following automatic conversions were performed:
'_symmetry_cell_setting' value 'Monoclinic' changed to 'monoclinic'
according to '/home/saulius/struct/CIF-dictionaries/cif_core.dic'
dictionary named 'cif_core.dic' version 2.4.1 from 2010-06-29.

Automatic conversion script
Id: cif_fix_enum 1527 2010-12-29 10:47:43Z saulius 

The following automatic conversions were performed:

'_symmetry_cell_setting' value 'Monoclinic' changed to 'monoclinic'
according to /home/saulius/struct/CIF-dictionaries/cif_core.dic
dictionary named 'cif_core.dic' version 2.4.1 from 2010-06-29.

Automatic conversion script
Id: cif_fix_values 1715 2011-07-08 13:25:40Z adriana 

The following automatic conversions were performed:

'_refine_ls_weighting_scheme' value 'w = 1/[\s^2^(Fo^2^)]' was
changed to 'calc'. New tag '_refine_ls_weighting_details' was
created. The value of the new tag was set to 'w = 1/[\s^2^(Fo^2^)]'.

Automatic conversion script
Id: cif_fix_values 3143 2015-03-26 13:38:13Z robertas 
;
_cod_original_cell_volume 4706.5(5)
_cod_original_sg_symbol_H-M 'P 21/n'
_cod_original_formula_sum 'C26 H28 N3 O2 F1'
_cod_database_code 2005893

loop_
_symmetry_equiv_pos_as_xyz
X,Y,Z
-X,-Y,-Z
1/2-X,1/2+Y,1/2-Z
1/2+X,1/2-Y,1/2+Z

loop_
_atom_site_aniso_label
_atom_site_aniso_U_11
_atom_site_aniso_U_22
_atom_site_aniso_U_33
_atom_site_aniso_U_12
_atom_site_aniso_U_13
_atom_site_aniso_U_23
N1A .052(3) .069(3) .052(3) .022(3) .012(2) .004(2)
C2A .055(3) .062(4) .052(3) .002(3) .015(3) -.002(3)
C3A .059(3) .060(4) .063(3) -.001(3) .010(3) -.010(3)
N4A .049(3) .065(3) .063(3) .003(2) .007(2) .000(3)
C5A .049(3) .046(3) .065(3) .004(3) .010(3) .003(3)
C5AA .048(3) .052(3) .059(3) .001(3) .009(3) .001(3)
C6A .054(3) .073(4) .054(3) .006(3) .003(3) .002(3)
C7A .062(4) .083(4) .049(3) .000(4) .009(3) .007(3)
C8A .054(3) .061(4) .049(3) .004(3) .011(3) .003(3)
C8MA .084(4) .097(5) .061(4) .012(4) .028(3) .003(4)
C9A .052(3) .046(3) .057(3) .002(3) .009(3) -.005(3)
C9AA .046(3) .048(3) .049(3) .005(3) .010(2) .003(3)
C10A .075(4) .101(5) .052(3) .034(4) .008(3) .010(4)
C11A .060(3) .067(4) .058(3) -.001(3) .016(3) -.006(3)
N12A .055(3) .087(3) .051(3) .005(3) .016(2) -.009(3)
C13A .054(3) .065(4) .048(3) -.007(3) .011(3) .002(3)
O14A .048(2) .097(3) .067(2) .008(2) .010(2) .006(2)
C15A .050(3) .054(3) .049(3) -.006(3) .015(3) .001(3)
C16A .065(3) .063(4) .055(3) -.007(3) .010(3) .005(3)
C17A .088(4) .063(4) .057(3) -.014(4) .017(3) -.003(3)
C18A .086(4) .056(4) .059(4) -.020(4) .032(3) -.010(3)
C19A .074(4) .058(4) .068(4) .006(3) .024(3) .005(3)
C20A .065(4) .066(4) .063(4) .002(3) .014(3) -.002(3)
C21A .119(6) .082(5) .080(4) -.019(4) .046(4) -.015(4)
C1'A .047(3) .050(3) .065(3) .003(3) .013(3) .001(3)
C2'A .052(3) .057(4) .069(3) .005(3) .012(3) .002(3)
C3'A .049(3) .061(4) .085(4) .007(3) .010(3) -.002(4)
C4'A .044(3) .068(4) .073(4) -.003(3) -.001(3) .016(4)
F4'A .059(2) .095(3) .104(3) -.011(2) -.014(2) .002(2)
C5'A .063(4) .058(4) .086(4) -.005(4) .002(3) -.006(4)
C6'A .061(4) .049(4) .088(4) .010(3) .015(3) -.004(3)
N1B .053(3) .068(3) .050(3) -.019(3) .002(2) .004(2)
C2B .047(3) .061(4) .049(3) .001(3) .004(3) -.001(3)
C3B .054(3) .059(4) .063(3) -.003(3) .005(3) -.007(3)
N4B .052(3) .061(3) .063(3) -.010(2) .012(2) .000(3)
C5B .049(3) .048(3) .059(3) -.004(3) .007(3) .005(3)
C5AB .049(3) .041(3) .049(3) -.003(3) .007(2) -.002(3)
C6B .057(3) .059(4) .055(3) .000(3) .015(3) .005(3)
C7B .063(4) .058(4) .053(3) .007(3) .004(3) .004(3)
C8B .052(3) .053(4) .055(3) .001(3) -.002(3) -.009(3)
C8MB .069(4) .090(5) .067(4) -.009(4) -.016(3) -.004(4)
C9B .046(3) .053(3) .053(3) -.001(3) .005(3) .001(3)
C9AB .043(3) .042(3) .051(3) .004(3) .004(2) -.003(3)
C10B .069(4) .099(5) .054(3) -.025(4) .006(3) .012(4)
C11B .061(3) .060(4) .057(3) -.002(3) .005(3) -.011(3)
N12B .054(3) .076(3) .047(2) -.008(3) .003(2) -.005(3)
C13B .052(3) .057(4) .054(3) .003(3) .004(3) .014(3)
O14B .051(2) .091(3) .064(2) -.004(2) .009(2) .003(2)
C15B .045(3) .052(3) .051(3) .006(3) .001(2) .002(3)
C16B .057(3) .061(4) .059(3) .009(3) .005(3) .008(3)
C17B .073(4) .071(4) .056(3) .008(4) .005(3) -.002(3)
C18B .074(4) .062(4) .060(4) .015(4) -.011(3) -.008(3)
C19B .056(3) .054(4) .088(4) -.001(3) .004(3) -.003(4)
C20B .067(4) .060(4) .056(3) -.002(3) .012(3) -.007(3)
C21B .099(5) .073(4) .086(4) .006(4) -.016(4) -.024(4)
C1'B .047(3) .052(4) .059(3) -.002(3) .008(3) .010(3)
C2'B .062(3) .062(4) .072(4) -.009(3) .015(3) .001(3)
C3'B .056(4) .073(5) .088(4) -.010(4) .018(3) .009(4)
C4'B .071(4) .076(5) .073(4) .008(4) .035(4) .017(4)
F4'B .097(3) .111(3) .099(3) .013(3) .054(2) .022(2)
C5'B .077(4) .067(4) .095(5) .003(4) .038(4) .004(4)
C6'B .063(4) .058(4) .099(5) -.010(3) .029(4) -.006(4)
O1W .062(2) .146(4) .069(2) .009(3) .015(2) -.010(3)
O2W .051(2) .161(5) .073(2) -.007(3) .009(2) -.006(3)

loop_
_atom_site_label
_atom_site_fract_x
_atom_site_fract_y
_atom_site_fract_z
_atom_site_U_iso_or_equiv
_atom_site_thermal_displace_type
_atom_site_calc_flag
_atom_site_calc_attached_atom
_atom_site_refinement_flags
_atom_site_type_symbol
N1A .8237(3) .1517(5) .3396(1) .057(2) aniso . . . N
C2A .8589(4) .0719(5) .3090(2) .056(2) aniso . . . C
C3A .9139(4) -.0472(6) .3261(2) .061(2) aniso . . . C
N4A 1.0132(3) -.0207(5) .3487(1) .059(2) aniso . . . N
C5A 1.0160(4) .0308(5) .3837(2) .053(2) aniso . . . C
C5AA .9283(4) .0653(5) .4014(2) .053(2) aniso . . . C
C6A .9363(4) .0472(6) .4432(2) .061(2) aniso . . . C
C7A .8614(4) .0773(6) .4633(2) .065(2) aniso . . . C
C8A .7753(4) .1342(5) .4438(2) .054(2) aniso . . . C
C8MA .6931(5) .1693(7) .4654(2) .079(3) aniso . . . C
C9A .7646(4) .1535(5) .4029(2) .052(2) aniso . . . C
C9AA .8394(4) .1203(5) .3806(1) .048(2) aniso . . . C
C10A .7361(4) .2291(6) .3233(2) .076(3) aniso . . . C
C11A .9204(4) .1572(6) .2858(2) .061(2) aniso . . . C
N12A .9535(3) .0902(5) .2528(1) .064(2) aniso . . . N
C13A .8925(4) .0692(6) .2175(2) .055(2) aniso . . . C
O14A .8054(3) .1058(4) .2115(1) .071(2) aniso . . . O
C15A .9370(4) -.0016(5) .1867(1) .050(2) aniso . . . C
C16A .8905(4) .0097(6) .1472(2) .061(2) aniso . . . C
C17A .9299(5) -.0491(6) .1168(2) .069(2) aniso . . . C
C18A 1.0161(5) -.1220(6) .1255(2) .065(2) aniso . . . C
C19A 1.0614(4) -.1352(6) .1650(2) .066(2) aniso . . . C
C20A 1.0228(4) -.0756(6) .1954(2) .065(2) aniso . . . C
C21A 1.0607(5) -.1852(6) .0922(2) .090(3) aniso . . . C
C1'A 1.1184(4) .0501(5) .4078(2) .054(2) aniso . . . C
C2'A 1.1911(4) -.0420(6) .4058(2) .059(2) aniso . . . C
C3'A 1.2860(4) -.0284(6) .4282(2) .065(2) aniso . . . C
C4'A 1.3064(4) .0769(6) .4521(2) .063(2) aniso . . . C
F4'A 1.3994(2) .0893(4) .4741(1) .089(1) aniso . . . F
C5'A 1.2381(4) .1712(6) .4543(2) .070(2) aniso . . . C
C6'A 1.1425(4) .1568(6) .4324(2) .066(2) aniso . . . C
N1B 1.2520(3) .6483(4) .3380(1) .058(2) aniso . . . N
C2B 1.1903(4) .5692(5) .3071(1) .053(2) aniso . . . C
C3B 1.1482(4) .4494(6) .3240(2) .059(2) aniso . . . C
N4B 1.0687(3) .4779(4) .3462(1) .058(2) aniso . . . N
C5B 1.0969(4) .5274(5) .3813(2) .052(2) aniso . . . C
C5AB 1.2003(4) .5611(5) .3996(1) .047(2) aniso . . . C
C6B 1.2281(4) .5382(5) .4408(1) .056(2) aniso . . . C
C7B 1.3207(4) .5701(5) .4618(2) .059(2) aniso . . . C
C8B 1.3888(4) .6303(5) .4428(2) .055(2) aniso . . . C
C8MB 1.4893(4) .6693(7) .4648(2) .079(3) aniso . . . C
C9B 1.3645(4) .6508(5) .4016(1) .051(2) aniso . . . C
C9AB 1.2720(3) .6174(5) .3789(1) .046(2) aniso . . . C
C10B 1.3249(4) .7268(6) .3219(2) .074(2) aniso . . . C
C11B 1.1088(4) .6545(6) .2839(2) .060(2) aniso . . . C
N12B 1.0473(3) .5881(4) .2504(1) .060(2) aniso . . . N
C13B 1.0788(4) .5640(5) .2159(2) .055(2) aniso . . . C
O14B 1.1623(3) .5992(4) .2104(1) .069(2) aniso . . . O
C15B 1.0072(4) .4933(5) .1843(1) .050(2) aniso . . . C
C16B 1.0219(4) .5063(6) .1451(2) .060(2) aniso . . . C
C17B .9569(5) .4478(6) .1141(2) .068(2) aniso . . . C
C18B .8772(5) .3785(6) .1214(2) .068(3) aniso . . . C
C19B .8637(4) .3641(6) .1606(2) .067(2) aniso . . . C
C20B .9283(4) .4224(6) .1922(2) .061(2) aniso . . . C
C21B .8032(5) .3155(6) .0881(2) .090(3) aniso . . . C
C1'B 1.0172(4) .5478(5) .4057(2) .053(2) aniso . . . C
C2'B .9423(4) .4589(6) .4044(2) .065(2) aniso . . . C
C3'B .8686(4) .4740(7) .4279(2) .072(2) aniso . . . C
C4'B .8735(5) .5808(7) .4521(2) .071(3) aniso . . . C
F4'B .8002(3) .5933(4) .4744(1) .098(2) aniso . . . F
C5'B .9438(5) .6710(7) .4535(2) .077(3) aniso . . . C
C6'B 1.0172(4) .6551(6) .4304(2) .071(2) aniso . . . C
O1W .8842(3) .5053(5) .2876(1) .092(2) aniso . . . O
O2W 1.1473(3) .0041(5) .2904(1) .095(2) aniso . . . O
H2A .7999(4) .0433(5) .2901(2) .069 iso calc C2A R H
H3A1 .8750(4) -.0902(6) .3436(2) .076 iso calc C3A R H
H3A2 .9197(4) -.1059(6) .3043(2) .076 iso calc C3A R H
H6A .9952(4) .0133(6) .4575(2) .077 iso calc C6A R H
H7A .8687(4) .0592(6) .4906(2) .081 iso calc C7A R H
H8M1 .7200(6) .187(4) .4930(3) .118 iso calc C8MA R H
H8M2 .647(2) .099(2) .464(1) .118 iso calc C8MA R H
H8M3 .659(2) .244(2) .4532(8) .118 iso calc C8MA R H
H9A .7057(4) .1899(5) .3895(2) .065 iso calc C9A R H
H10A .733(2) .240(3) .2950(3) .114 iso calc C10A R H
H10B .741(1) .312(1) .3361(9) .114 iso calc C10A R H
H10C .6771(5) .186(2) .328(1) .114 iso calc C10A R H
H11A .8806(4) .2313(6) .2752(2) .076 iso calc C11A R H
H11B .9783(4) .1889(6) .3041(2) .076 iso calc C11A R H
H12A 1.0140(3) .0631(5) .2559(1) .080 iso calc N12A R H
H16A .8320(4) .0574(6) .1409(2) .077 iso calc C16A R H
H17A .8982(5) -.0395(6) .0903(2) .086 iso calc C17A R H
H19A 1.1188(4) -.1850(6) .1713(2) .082 iso calc C19A R H
H20A 1.0547(4) -.0852(6) .2219(2) .081 iso calc C20A R H
H21A 1.033(3) -.270(2) .087(1) .135 iso calc C21A R H
H21B 1.1317(6) -.191(4) .1002(6) .135 iso calc C21A R H
H21C 1.045(3) -.134(2) .0682(4) .135 iso calc C21A R H
H2'A 1.1760(4) -.1136(6) .3893(2) .074 iso calc C2'A R H
H3'A 1.3348(4) -.0902(6) .4269(2) .082 iso calc C3'A R H
H5'A 1.2551(4) .2438(6) .4702(2) .088 iso calc C5'A R H
H6'A 1.0944(4) .2191(6) .4341(2) .082 iso calc C6'A R H
H2B 1.2328(4) .5405(5) .2883(1) .067 iso calc C2B R H
H3B1 1.1229(4) .3913(6) .3021(2) .074 iso calc C3B R H
H3B2 1.2017(4) .4053(6) .3416(2) .074 iso calc C3B R H
H6B 1.1822(4) .4999(5) .4545(1) .071 iso calc C6B R H
H7B 1.3373(4) .5508(5) .4891(2) .074 iso calc C7B R H
H8M4 1.529(1) .5936(7) .472(1) .118 iso calc C8MB R H
H8M5 1.4821(5) .716(3) .4886(7) .118 iso calc C8MB R H
H8M6 1.521(1) .723(3) .4479(5) .118 iso calc C8MB R H
H9B 1.4119(4) .6883(5) .3885(1) .064 iso calc C9B R H
H10D 1.302(1) .740(3) .2937(3) .112 iso calc C10B R H
H10E 1.3880(9) .683(2) .326(1) .112 iso calc C10B R H
H10F 1.332(2) .809(2) .3354(8) .112 iso calc C10B R H
H11C 1.0665(4) .6854(6) .3021(2) .075 iso calc C11B R H
H11D 1.1394(4) .7291(6) .2737(2) .075 iso calc C11B R H
H12B .9884(3) .5635(4) .2530(1) .075 iso calc N12B R H
H16B 1.0755(4) .5543(6) .1395(2) .074 iso calc C16B R H
H17B .9680(5) .4560(6) .0879(2) .085 iso calc C17B R H
H19B .8107(4) .3149(6) .1661(2) .084 iso calc C19B R H
H20B .9177(4) .4131(6) .2185(2) .076 iso calc C20B R H
H21D .7366(5) .330(4) .0927(8) .136 iso calc C21B R H
H21E .816(2) .2245(9) .0877(9) .136 iso calc C21B R H
H21F .810(2) .352(3) .0627(2) .136 iso calc C21B R H
H2'B .9406(4) .3874(6) .3877(2) .081 iso calc C2'B R H
H3'B .8178(4) .4137(7) .4271(2) .090 iso calc C3'B R H
H5'B .9436(5) .7434(7) .4697(2) .096 iso calc C5'B R H
H6'B 1.0671(4) .7168(6) .4315(2) .089 iso calc C6'B R H
H1WA .8206(3) .5804(5) .2886(1) .115 iso . . R H
H1WB .9274(3) .5007(5) .3216(1) .115 iso . . R H
H2WA 1.2148(3) .0605(5) .2951(1) .119 iso . . R H
H2WB 1.1143(3) .0010(5) .3165(1) .119 iso . . R H

loop_
_atom_type_symbol
_atom_type_scat_dispersion_real
_atom_type_scat_dispersion_imag
_atom_type_scat_source
C .0181 .0091 'IntTabIV  Tab.2.2B and 2.3.1'
H .0000 .0000 'IntTabIV  Tab.2.2B and 2.3.1'
N .0311 .0180 'IntTabIV  Tab.2.2B and 2.3.1'
O .0492 .0322 'IntTabIV  Tab.2.2B and 2.3.1'
F .0727 .0534 'IntTabIV  Tab.2.2B and 2.3.1'

loop_
_geom_angle_atom_site_label_1
_geom_angle_atom_site_label_2
_geom_angle_atom_site_label_3
_geom_angle
_geom_angle_publ_flag
C9AA N1A C10A 118.0(4) yes
C2A N1A C10A 113.0(4) yes
C2A N1A C9AA 123.7(4) yes
N1A C2A H2A 107.4 no
N1A C2A C11A 108.3(4) yes
N1A C2A C3A 113.1(4) yes
C11A C2A H2A 107.4 no
C3A C2A H2A 107.4 no
C3A C2A C11A 113.0(4) yes
C2A C3A H3A2 108.8 no
C2A C3A H3A1 108.8 no
C2A C3A N4A 113.6(5) yes
H3A1 C3A H3A2 107.7 no
N4A C3A H3A2 108.8 no
N4A C3A H3A1 108.9 no
C3A N4A C5A 115.5(4) yes
N4A C5A C1'A 115.2(4) yes
N4A C5A C5AA 125.3(5) yes
C5AA C5A C1'A 119.4(4) yes
C5A C5AA C9AA 125.8(4) yes
C5A C5AA C6A 116.8(4) yes
C6A C5AA C9AA 117.4(5) yes
C5AA C6A H6A 118.6 no
C5AA C6A C7A 122.8(5) yes
C7A C6A H6A 118.6 no
C6A C7A H7A 119.7 no
C6A C7A C8A 120.6(5) yes
C8A C7A H7A 119.7 no
C7A C8A C9A 118.3(5) yes
C7A C8A C8MA 121.6(5) yes
C8MA C8A C9A 120.1(5) yes
C8A C8MA H8M3 109.5 no
C8A C8MA H8M2 109.5 no
C8A C8MA H8M1 109.5 no
H8M2 C8MA H8M3 109.5 no
H8M1 C8MA H8M3 109.5 no
H8M1 C8MA H8M2 109.5 no
C8A C9A H9A 118.6 no
C8A C9A C9AA 122.8(5) yes
C9AA C9A H9A 118.6 no
C5AA C9AA C9A 118.1(4) yes
N1A C9AA C9A 118.3(4) yes
N1A C9AA C5AA 123.5(4) yes
N1A C10A H10C 109.5 no
N1A C10A H10B 109.5 no
N1A C10A H10A 109.5 no
H10B C10A H10C 109.5 no
H10A C10A H10C 109.5 no
H10A C10A H10B 109.5 no
C2A C11A H11B 109.0 no
C2A C11A H11A 109.0 no
C2A C11A N12A 113.1(4) yes
H11A C11A H11B 107.8 no
N12A C11A H11B 109.0 no
N12A C11A H11A 109.0 no
C11A N12A H12A 118.9 no
C11A N12A C13A 122.2(4) yes
C13A N12A H12A 118.9 no
N12A C13A C15A 115.9(4) yes
N12A C13A O14A 121.5(5) yes
O14A C13A C15A 122.6(5) yes
C13A C15A C20A 123.9(4) yes
C13A C15A C16A 117.5(5) yes
C16A C15A C20A 118.6(5) yes
C15A C16A H16A 119.6 no
C15A C16A C17A 120.7(5) yes
C17A C16A H16A 119.6 no
C16A C17A H17A 119.7 no
C16A C17A C18A 120.6(5) yes
C18A C17A H17A 119.7 no
C17A C18A C21A 120.9(5) yes
C17A C18A C19A 118.6(6) yes
C19A C18A C21A 120.5(6) yes
C18A C19A H19A 119.5 no
C18A C19A C20A 121.0(6) yes
C20A C19A H19A 119.5 no
C15A C20A C19A 120.5(5) yes
C19A C20A H20A 119.8 no
C15A C20A H20A 119.8 no
C18A C21A H21C 109.5 no
C18A C21A H21B 109.5 no
C18A C21A H21A 109.5 no
H21B C21A H21C 109.5 no
H21A C21A H21C 109.5 no
H21A C21A H21B 109.5 no
C5A C1'A C6'A 122.1(5) yes
C5A C1'A C2'A 119.1(5) yes
C2'A C1'A C6'A 118.8(5) yes
C1'A C2'A H2'A 119.7 no
C1'A C2'A C3'A 120.7(5) yes
C3'A C2'A H2'A 119.7 no
C2'A C3'A H3'A 120.6 no
C2'A C3'A C4'A 118.7(5) yes
C4'A C3'A H3'A 120.6 no
C3'A C4'A C5'A 122.7(6) yes
C3'A C4'A F4'A 118.5(5) yes
F4'A C4'A C5'A 118.8(5) yes
C4'A C5'A H5'A 120.7 no
C4'A C5'A C6'A 118.7(6) yes
C6'A C5'A H5'A 120.7 no
C1'A C6'A C5'A 120.4(5) yes
C5'A C6'A H6'A 119.8 no
C1'A C6'A H6'A 119.8 no
C9AB N1B C10B 118.1(4) yes
C2B N1B C10B 112.6(4) yes
C2B N1B C9AB 124.3(4) yes
N1B C2B H2B 107.6 no
N1B C2B C11B 108.4(4) yes
N1B C2B C3B 113.1(4) yes
C11B C2B H2B 107.6 no
C3B C2B H2B 107.6 no
C3B C2B C11B 112.3(4) yes
C2B C3B H3B2 108.9 no
C2B C3B H3B1 108.9 no
C2B C3B N4B 113.2(4) yes
H3B1 C3B H3B2 107.8 no
N4B C3B H3B2 108.9 no
N4B C3B H3B1 108.9 no
C3B N4B C5B 115.4(4) yes
N4B C5B C1'B 116.0(4) yes
N4B C5B C5AB 126.1(5) yes
C5AB C5B C1'B 117.9(4) yes
C5B C5AB C9AB 125.2(4) yes
C5B C5AB C6B 116.6(4) yes
C6B C5AB C9AB 118.2(4) yes
C5AB C6B H6B 118.8 no
C5AB C6B C7B 122.4(5) yes
C7B C6B H6B 118.8 no
C6B C7B H7B 120.0 no
C6B C7B C8B 120.1(5) yes
C8B C7B H7B 120.0 no
C7B C8B C9B 118.7(5) yes
C7B C8B C8MB 121.6(5) yes
C8MB C8B C9B 119.6(5) yes
C8B C8MB H8M6 109.5 no
C8B C8MB H8M5 109.5 no
C8B C8MB H8M4 109.5 no
H8M5 C8MB H8M6 109.5 no
H8M4 C8MB H8M6 109.5 no
H8M4 C8MB H8M5 109.5 no
C8B C9B H9B 118.5 no
C8B C9B C9AB 123.0(4) yes
C9AB C9B H9B 118.5 no
C5AB C9AB C9B 117.4(4) yes
N1B C9AB C9B 119.0(4) yes
N1B C9AB C5AB 123.4(4) yes
N1B C10B H10F 109.5 no
N1B C10B H10E 109.5 no
N1B C10B H10D 109.5 no
H10E C10B H10F 109.5 no
H10D C10B H10F 109.5 no
H10D C10B H10E 109.5 no
C2B C11B H11D 109.0 no
C2B C11B H11C 109.0 no
C2B C11B N12B 113.1(4) yes
H11C C11B H11D 107.8 no
N12B C11B H11D 108.9 no
N12B C11B H11C 108.9 no
C11B N12B H12B 118.8 no
C11B N12B C13B 122.5(4) yes
C13B N12B H12B 118.7 no
N12B C13B C15B 116.4(4) yes
N12B C13B O14B 121.5(5) yes
O14B C13B C15B 122.2(5) yes
C13B C15B C20B 123.8(4) yes
C13B C15B C16B 116.7(5) yes
C16B C15B C20B 119.5(5) yes
C15B C16B H16B 120.0 no
C15B C16B C17B 120.0(5) yes
C17B C16B H16B 120.0 no
C16B C17B H17B 119.4 no
C16B C17B C18B 121.2(5) yes
C18B C17B H17B 119.4 no
C17B C18B C21B 122.5(5) yes
C17B C18B C19B 118.6(6) yes
C19B C18B C21B 118.9(5) yes
C18B C19B H19B 119.5 no
C18B C19B C20B 121.1(5) yes
C20B C19B H19B 119.4 no
C15B C20B C19B 119.5(5) yes
C19B C20B H20B 120.2 no
C15B C20B H20B 120.2 no
C18B C21B H21F 109.5 no
C18B C21B H21E 109.5 no
C18B C21B H21D 109.5 no
H21E C21B H21F 109.5 no
H21D C21B H21F 109.4 no
H21D C21B H21E 109.5 no
C5B C1'B C6'B 121.6(5) yes
C5B C1'B C2'B 119.9(5) yes
C2'B C1'B C6'B 118.4(5) yes
C1'B C2'B H2'B 119.5 no
C1'B C2'B C3'B 120.9(6) yes
C3'B C2'B H2'B 119.5 no
C2'B C3'B H3'B 121.1 no
C2'B C3'B C4'B 117.8(6) yes
C4'B C3'B H3'B 121.1 no
C3'B C4'B C5'B 123.1(6) yes
C3'B C4'B F4'B 116.5(6) yes
F4'B C4'B C5'B 120.4(6) yes
C4'B C5'B H5'B 120.6 no
C4'B C5'B C6'B 118.9(6) yes
C6'B C5'B H5'B 120.6 no
C1'B C6'B C5'B 120.8(6) yes
C5'B C6'B H6'B 119.6 no
C1'B C6'B H6'B 119.6 no
H1WA O1W H1WB 103.8 no
H2WA O2W H2WB 111.7 no

loop_
_geom_bond_atom_site_label_1
_geom_bond_atom_site_label_2
_geom_bond_distance
_geom_bond_publ_flag
N1A C2A 1.470(7) yes
N1A C9AA 1.406(6) yes
N1A C10A 1.462(7) yes
C2A C3A 1.506(8) yes
C2A C11A 1.530(8) yes
C2A H2A .980 no
C3A N4A 1.458(6) yes
C3A H3A1 .970 no
C3A H3A2 .970 no
N4A C5A 1.294(7) yes
C5A C5AA 1.472(8) yes
C5A C1'A 1.499(7) yes
C5AA C6A 1.412(7) yes
C5AA C9AA 1.408(7) yes
C6A C7A 1.362(8) yes
C6A H6A .930 no
C7A C8A 1.373(7) yes
C7A H7A .930 no
C8A C8MA 1.487(9) yes
C8A C9A 1.382(7) yes
C8MA H8M1 .960 no
C8MA H8M2 .960 no
C8MA H8M3 .960 no
C9A C9AA 1.415(8) yes
C9A H9A .930 no
C10A H10A .960 no
C10A H10B .960 no
C10A H10C .960 no
C11A N12A 1.453(7) yes
C11A H11A .970 no
C11A H11B .970 no
N12A C13A 1.347(6) yes
N12A H12A .860 no
C13A O14A 1.229(7) yes
C13A C15A 1.488(8) yes
C15A C16A 1.381(7) yes
C15A C20A 1.385(7) yes
C16A C17A 1.386(9) yes
C16A H16A .930 no
C17A C18A 1.383(9) yes
C17A H17A .930 no
C18A C19A 1.376(8) yes
C18A C21A 1.521(9) yes
C19A C20A 1.384(9) yes
C19A H19A .930 no
C20A H20A .930 no
C21A H21A .960 no
C21A H21B .960 no
C21A H21C .960 no
C1'A C2'A 1.386(8) yes
C1'A C6'A 1.388(8) yes
C2'A C3'A 1.385(7) yes
C2'A H2'A .930 no
C3'A C4'A 1.356(9) yes
C3'A H3'A .930 no
C4'A F4'A 1.358(6) yes
C4'A C5'A 1.362(9) yes
C5'A C6'A 1.388(8) yes
C5'A H5'A .930 no
C6'A H6'A .930 no
N1B C2B 1.471(6) yes
N1B C9AB 1.399(6) yes
N1B C10B 1.464(8) yes
C2B C3B 1.522(8) yes
C2B C11B 1.523(7) yes
C2B H2B .980 no
C3B N4B 1.456(7) yes
C3B H3B1 .970 no
C3B H3B2 .970 no
N4B C5B 1.287(7) yes
C5B C5AB 1.477(7) yes
C5B C1'B 1.492(8) yes
C5AB C6B 1.400(7) yes
C5AB C9AB 1.425(7) yes
C6B C7B 1.375(7) yes
C6B H6B .930 no
C7B C8B 1.372(8) yes
C7B H7B .930 no
C8B C8MB 1.494(7) yes
C8B C9B 1.391(7) yes
C8MB H8M4 .960 no
C8MB H8M5 .960 no
C8MB H8M6 .960 no
C9B C9AB 1.398(6) yes
C9B H9B .930 no
C10B H10D .960 no
C10B H10E .960 no
C10B H10F .960 no
C11B N12B 1.457(6) yes
C11B H11C .970 no
C11B H11D .970 no
N12B C13B 1.339(7) yes
N12B H12B .860 no
C13B O14B 1.241(7) yes
C13B C15B 1.503(7) yes
C15B C16B 1.386(7) yes
C15B C20B 1.368(8) yes
C16B C17B 1.385(7) yes
C16B H16B .930 no
C17B C18B 1.361(9) yes
C17B H17B .930 no
C18B C19B 1.382(9) yes
C18B C21B 1.521(8) yes
C19B C20B 1.396(8) yes
C19B H19B .930 no
C20B H20B .930 no
C21B H21D .960 no
C21B H21E .960 no
C21B H21F .960 no
C1'B C2'B 1.370(8) yes
C1'B C6'B 1.393(8) yes
C2'B C3'B 1.397(9) yes
C2'B H2'B .930 no
C3'B C4'B 1.370(9) yes
C3'B H3'B .930 no
C4'B F4'B 1.363(8) yes
C4'B C5'B 1.334(9) yes
C5'B C6'B 1.383(9) yes
C5'B H5'B .930 no
C6'B H6'B .930 no
O1W H1WA 1.170 no
O1W H1WB 1.199 no
O2W H2WA 1.079 no
O2W H2WB 1.061 no

loop_
_geom_torsion_atom_site_label_1
_geom_torsion_atom_site_label_2
_geom_torsion_atom_site_label_3
_geom_torsion_atom_site_label_4
_geom_torsion
_geom_torsion_publ_flag
C9AA N1A C10A H10A -177.3 no
C2A N1A C10A H10A -22.2 no
C9AA N1A C10A H10B 62.7 no
C2A N1A C10A H10B -142.2 no
C9AA N1A C10A H10C -57.3 no
C2A N1A C10A H10C 97.8 no
C10A N1A C9AA C5AA -169.2(5) no
C2A N1A C9AA C5AA 38.6(7) yes
C10A N1A C9AA C9A 6.5(7) yes
C2A N1A C9AA C9A -145.7(5) no
C9AA N1A C2A H2A 118.1 no
C9AA N1A C2A C11A -126.2(5) yes
C9AA N1A C2A C3A -.1(7) yes
C10A N1A C2A H2A -35.3 no
C10A N1A C2A C11A 80.3(5) no
C10A N1A C2A C3A -153.6(4) no
N1A C2A C11A N12A -176.1(4) yes
N1A C2A C11A H11A -54.7 no
N1A C2A C11A H11B 62.6 no
N1A C2A C3A N4A -73.2(6) yes
N1A C2A C3A H3A1 48.2 no
N1A C2A C3A H3A2 165.4 no
C3A C2A C11A N12A 57.8(6) no
C3A C2A C11A H11A 179.2 no
C3A C2A C11A H11B -63.5 no
C11A C2A C3A H3A2 -71.2 no
C11A C2A C3A H3A1 171.7 no
C11A C2A C3A N4A 50.3(6) no
H2A C2A C3A H3A2 47.1 no
H2A C2A C3A H3A1 -70.1 no
H2A C2A C3A N4A 168.5 no
H2A C2A C11A H11B 178.3 no
H2A C2A C11A H11A 60.9 no
H2A C2A C11A N12A -60.4 no
C2A C3A N4A C5A 74.1(6) yes
H3A1 C3A N4A C5A -47.3 no
H3A2 C3A N4A C5A -164.5 no
C3A N4A C5A C5AA -1.0(8) yes
C3A N4A C5A C1'A 176.3(4) no
N4A C5A C1'A C2'A -37.1(7) yes
N4A C5A C1'A C6'A 143.6(5) no
N4A C5A C5AA C6A 143.6(6) no
N4A C5A C5AA C9AA -39.7(8) yes
C5AA C5A C1'A C2'A 140.4(5) no
C5AA C5A C1'A C6'A -38.9(7) no
C1'A C5A C5AA C9AA 143.1(5) no
C1'A C5A C5AA C6A -33.6(7) no
C5A C5AA C9AA N1A -1.0(8) yes
C6A C5AA C9AA N1A 175.7(5) no
C5A C5AA C9AA C9A -176.7(5) no
C5A C5AA C6A C7A 178.8(5) no
C5A C5AA C6A H6A -1.2 no
C6A C5AA C9AA C9A .0(7) no
C9AA C5AA C6A H6A -178.2 no
C9AA C5AA C6A C7A 1.8(8) no
C5AA C6A C7A C8A -3.6(9) no
C5AA C6A C7A H7A 176.4 no
H6A C6A C7A H7A -3.6 no
H6A C6A C7A C8A 176.4 no
C6A C7A C8A C8MA -179.3(5) no
C6A C7A C8A C9A 3.4(8) no
H7A C7A C8A C9A -176.6 no
H7A C7A C8A C8MA .7 no
C7A C8A C9A C9AA -1.7(8) no
C7A C8A C9A H9A 178.3 no
C7A C8A C8MA H8M1 28.4 no
C7A C8A C8MA H8M2 -91.6 no
C7A C8A C8MA H8M3 148.4 no
C8MA C8A C9A C9AA -179.0(5) no
C8MA C8A C9A H9A 1.0 no
C9A C8A C8MA H8M3 -34.4 no
C9A C8A C8MA H8M2 85.6 no
C9A C8A C8MA H8M1 -154.4 no
C8A C9A C9AA C5AA .0(8) no
C8A C9A C9AA N1A -175.9(5) no
H9A C9A C9AA C5AA -180.0 no
H9A C9A C9AA N1A 4.1 no
C2A C11A N12A C13A 78.5(6) yes
C2A C11A N12A H12A -101.5 no
H11A C11A N12A H12A 137.2 no
H11A C11A N12A C13A -42.8 no
H11B C11A N12A H12A 19.9 no
H11B C11A N12A C13A -160.1 no
C11A N12A C13A O14A -.1(8) no
C11A N12A C13A C15A -179.6(4) yes
H12A N12A C13A C15A .4 no
H12A N12A C13A O14A 179.9 no
N12A C13A C15A C16A -160.0(5) yes
N12A C13A C15A C20A 18.8(8) no
O14A C13A C15A C16A 20.5(8) no
O14A C13A C15A C20A -160.7(5) no
C13A C15A C20A H20A 2.1 no
C13A C15A C20A C19A -177.9(5) no
C13A C15A C16A C17A 177.4(5) no
C13A C15A C16A H16A -2.7 no
C16A C15A C20A H20A -179.1 no
C16A C15A C20A C19A .8(8) no
C20A C15A C16A H16A 178.5 no
C20A C15A C16A C17A -1.5(8) no
C15A C16A C17A C18A .9(9) no
C15A C16A C17A H17A -179.1 no
H16A C16A C17A H17A .9 no
H16A C16A C17A C18A -179.1 no
C16A C17A C18A C19A .3(9) no
C16A C17A C18A C21A -179.1(6) no
H17A C17A C18A C21A .9 no
H17A C17A C18A C19A -179.7 no
C17A C18A C21A H21A -90.3 no
C17A C18A C21A H21B 149.7 no
C17A C18A C21A H21C 29.7 no
C17A C18A C19A C20A -1.0(9) no
C17A C18A C19A H19A 179.0 no
C19A C18A C21A H21A 90.3 no
C19A C18A C21A H21B -29.7 no
C19A C18A C21A H21C -149.7 no
C21A C18A C19A H19A -1.5 no
C21A C18A C19A C20A 178.5(6) no
C18A C19A C20A C15A .4(9) no
C18A C19A C20A H20A -179.6 no
H19A C19A C20A C15A -179.6 no
H19A C19A C20A H20A .4 no
C5A C1'A C6'A H6'A -.2 no
C5A C1'A C6'A C5'A 179.8(5) no
C5A C1'A C2'A C3'A -178.9(5) no
C5A C1'A C2'A H2'A 1.1 no
C2'A C1'A C6'A H6'A -179.5 no
C2'A C1'A C6'A C5'A .5(8) no
C6'A C1'A C2'A H2'A -179.5 no
C6'A C1'A C2'A C3'A .5(8) no
C1'A C2'A C3'A C4'A .0(8) no
C1'A C2'A C3'A H3'A 180.0 no
H2'A C2'A C3'A H3'A .0 no
H2'A C2'A C3'A C4'A 180.0 no
C2'A C3'A C4'A F4'A 179.6(5) no
C2'A C3'A C4'A C5'A -1.5(9) no
H3'A C3'A C4'A C5'A 178.6 no
H3'A C3'A C4'A F4'A -.4 no
C3'A C4'A C5'A C6'A 2.4(9) no
C3'A C4'A C5'A H5'A -177.6 no
F4'A C4'A C5'A C6'A -178.6(5) no
F4'A C4'A C5'A H5'A 1.4 no
C4'A C5'A C6'A C1'A -1.9(9) no
C4'A C5'A C6'A H6'A 178.1 no
H5'A C5'A C6'A C1'A 178.1 no
H5'A C5'A C6'A H6'A -1.9 no
C9AB N1B C10B H10D 179.8 no
C2B N1B C10B H10D 23.8 no
C9AB N1B C10B H10E 59.8 no
C2B N1B C10B H10E -96.2 no
C9AB N1B C10B H10F -60.2 no
C2B N1B C10B H10F 143.8 no
C10B N1B C9AB C5AB 169.0(5) no
C2B N1B C9AB C5AB -38.1(7) yes
C10B N1B C9AB C9B -6.6(7) yes
C2B N1B C9AB C9B 146.4(5) no
C9AB N1B C2B H2B -117.9 no
C9AB N1B C2B C11B 126.0(5) yes
C9AB N1B C2B C3B .8(7) yes
C10B N1B C2B H2B 36.3 no
C10B N1B C2B C11B -79.8(5) no
C10B N1B C2B C3B 155.0(4) no
N1B C2B C11B N12B 175.8(4) yes
N1B C2B C11B H11C -62.8 no
N1B C2B C11B H11D 54.5 no
N1B C2B C3B N4B 72.7(6) yes
N1B C2B C3B H3B1 -165.9 no
N1B C2B C3B H3B2 -48.6 no
C3B C2B C11B N12B -58.5(6) no
C3B C2B C11B H11C 62.8 no
C3B C2B C11B H11D -179.8 no
C11B C2B C3B H3B2 -171.7 no
C11B C2B C3B H3B1 71.0 no
C11B C2B C3B N4B -50.4(6) no
H2B C2B C3B H3B2 70.1 no
H2B C2B C3B H3B1 -47.3 no
H2B C2B C3B N4B -168.6 no
H2B C2B C11B H11D -61.6 no
H2B C2B C11B H11C -178.9 no
H2B C2B C11B N12B 59.7 no
C2B C3B N4B C5B -74.8(6) yes
H3B1 C3B N4B C5B 163.9 no
H3B2 C3B N4B C5B 46.5 no
C3B N4B C5B C5AB 2.4(8) yes
C3B N4B C5B C1'B -175.5(4) no
N4B C5B C1'B C2'B 37.8(7) yes
N4B C5B C1'B C6'B -143.0(5) no
N4B C5B C5AB C6B -142.2(5) no
N4B C5B C5AB C9AB 39.4(8) yes
C5AB C5B C1'B C2'B -140.2(5) no
C5AB C5B C1'B C6'B 39.0(7) no
C1'B C5B C5AB C9AB -142.8(5) no
C1'B C5B C5AB C6B 35.6(7) no
C5B C5AB C9AB N1B .3(8) yes
C6B C5AB C9AB N1B -178.1(4) no
C5B C5AB C9AB C9B 175.9(5) no
C5B C5AB C6B C7B -177.3(5) no
C5B C5AB C6B H6B 2.7 no
C6B C5AB C9AB C9B -2.5(7) no
C9AB C5AB C6B H6B -178.8 no
C9AB C5AB C6B C7B 1.2(8) no
C5AB C6B C7B C8B 2.1(8) no
C5AB C6B C7B H7B -177.9 no
H6B C6B C7B H7B 2.1 no
H6B C6B C7B C8B -177.9 no
C6B C7B C8B C8MB 178.5(5) no
C6B C7B C8B C9B -4.0(8) no
H7B C7B C8B C9B 176.1 no
H7B C7B C8B C8MB -1.5 no
C7B C8B C9B C9AB 2.7(8) no
C7B C8B C9B H9B -177.3 no
C7B C8B C8MB H8M4 70.6 no
C7B C8B C8MB H8M5 -49.4 no
C7B C8B C8MB H8M6 -169.4 no
C8MB C8B C9B C9AB -179.8(5) no
C8MB C8B C9B H9B .3 no
C9B C8B C8MB H8M6 13.1 no
C9B C8B C8MB H8M5 133.1 no
C9B C8B C8MB H8M4 -106.9 no
C8B C9B C9AB C5AB .6(7) no
C8B C9B C9AB N1B 176.4(5) no
H9B C9B C9AB C5AB -179.4 no
H9B C9B C9AB N1B -3.6 no
C2B C11B N12B C13B -76.1(6) yes
C2B C11B N12B H12B 103.9 no
H11C C11B N12B H12B -17.4 no
H11C C11B N12B C13B 162.6 no
H11D C11B N12B H12B -134.7 no
H11D C11B N12B C13B 45.3 no
C11B N12B C13B O14B -1.1(8) no
C11B N12B C13B C15B 179.3(4) no
H12B N12B C13B C15B -.7 no
H12B N12B C13B O14B 178.8 no
N12B C13B C15B C16B 158.3(5) yes
N12B C13B C15B C20B -19.3(8) no
O14B C13B C15B C16B -21.2(8) no
O14B C13B C15B C20B 161.1(5) no
C13B C15B C20B H20B -2.4 no
C13B C15B C20B C19B 177.6(5) no
C13B C15B C16B C17B -177.7(5) no
C13B C15B C16B H16B 2.3 no
C16B C15B C20B H20B -180.0 no
C16B C15B C20B C19B .0(8) no
C20B C15B C16B H16B -180.0 no
C20B C15B C16B C17B .0(8) no
C15B C16B C17B C18B .9(9) no
C15B C16B C17B H17B -179.1 no
H16B C16B C17B H17B .9 no
H16B C16B C17B C18B -179.1 no
C16B C17B C18B C19B -1.9(9) no
C16B C17B C18B C21B 178.6(6) no
H17B C17B C18B C21B -1.4 no
H17B C17B C18B C19B 178.1 no
C17B C18B C21B H21D -136.4 no
C17B C18B C21B H21E 103.6 no
C17B C18B C21B H21F -16.4 no
C17B C18B C19B C20B 1.9(9) no
C17B C18B C19B H19B -178.1 no
C19B C18B C21B H21D 44.1 no
C19B C18B C21B H21E -75.9 no
C19B C18B C21B H21F 164.1 no
C21B C18B C19B H19B 1.4 no
C21B C18B C19B C20B -178.6(5) no
C18B C19B C20B C15B -1.0(9) no
C18B C19B C20B H20B 179.0 no
H19B C19B C20B C15B 179.0 no
H19B C19B C20B H20B -1.0 no
C5B C1'B C6'B H6'B 1.4 no
C5B C1'B C6'B C5'B -178.6(5) no
C5B C1'B C2'B C3'B 178.1(5) no
C5B C1'B C2'B H2'B -1.9 no
C2'B C1'B C6'B H6'B -179.4 no
C2'B C1'B C6'B C5'B .6(9) no
C6'B C1'B C2'B H2'B 178.9 no
C6'B C1'B C2'B C3'B -1.1(8) no
C1'B C2'B C3'B C4'B .2(9) no
C1'B C2'B C3'B H3'B -179.9 no
H2'B C2'B C3'B H3'B .2 no
H2'B C2'B C3'B C4'B -179.8 no
C2'B C3'B C4'B F4'B 179.6(5) no
C2'B C3'B C4'B C5'B 1.0(10) no
H3'B C3'B C4'B C5'B -178.6 no
H3'B C3'B C4'B F4'B -.4 no
C3'B C4'B C5'B C6'B -1.0(10) no
C3'B C4'B C5'B H5'B 178.1 no
F4'B C4'B C5'B C6'B 179.9(6) no
F4'B C4'B C5'B H5'B -.1 no
C4'B C5'B C6'B C1'B .9(9) no
C4'B C5'B C6'B H6'B -179.1 no
H5'B C5'B C6'B C1'B -179.1 no
H5'B C5'B C6'B H6'B .9 no
